data_4132053
loop_
_publ_author_name
'Spanopoulos, Ioannis'
'Ke, Weijun'
'Stoumpos, Constantinos C.'
'Schueller, Emily C.'
'Kontsevoi, Oleg Y.'
'Seshadri, Ram'
'Kanatzidis, Mercouri G.'

_publ_section_title
;
 Unraveling the Chemical Nature of the 3D &quot;Hollow&quot; Hybrid Halide
 Perovskites.
;
_journal_issue 17
_journal_name_full 'Journal of the American Chemical Society'
_journal_page_first 5728
_journal_page_last 5742
_journal_paper_doi 10.1021/jacs.8b01034
_journal_volume 140
_journal_year 2018
_chemical_formula_moiety (CH3NH3)0.56(H3NCH2CH2NH3)0.44(Pb)0.692(I)2.824
_chemical_formula_sum 'C H6 I3 N Pb0.815'
_chemical_formula_weight 581.6
_chemical_name_common '44% ethylenediamonium methylamonium lead iodide'
_space_group_IT_number 99
_space_group_name_Hall 'P 4 -2'
_space_group_name_H-M_alt 'P 4 m m'
_symmetry_cell_setting tetragonal
_symmetry_Int_Tables_number 99
_symmetry_space_group_name_Hall 'P 4 -2'
_symmetry_space_group_name_H-M 'P 4 m m'
_cell_angle_alpha 90
_cell_angle_beta 90
_cell_angle_gamma 90
_cell_formula_units_Z 1
_cell_length_a 6.343(3)
_cell_length_b 6.343(3)
_cell_length_c 6.340(3)
_cell_measurement_reflns_used 924
_cell_measurement_temperature 293
_cell_measurement_theta_max 29.15
_cell_measurement_theta_min 3.07
_cell_volume 255.1(2)
_diffrn_ambient_temperature 293
_diffrn_detector 'image plate (34 cm diameter)'
_diffrn_detector_area_resol_mean 6.67
_diffrn_measured_fraction_theta_full 1
_diffrn_measured_fraction_theta_max 1
_diffrn_measurement_device 'four-circle diffractometer'
_diffrn_measurement_device_type 'STOE IPDS 2'
_diffrn_measurement_method 'rotation method'
_diffrn_radiation_monochromator graphite
_diffrn_radiation_probe x-ray
_diffrn_radiation_source 'X-ray tube'
_diffrn_radiation_type 'Mo K\a'
_diffrn_radiation_wavelength 0.71073
_diffrn_reflns_av_R_equivalents 0.0608
_diffrn_reflns_av_unetI/netI 0.0892
_diffrn_reflns_limit_h_max 7
_diffrn_reflns_limit_h_min -7
_diffrn_reflns_limit_k_max 8
_diffrn_reflns_limit_k_min -8
_diffrn_reflns_limit_l_max 8
_diffrn_reflns_limit_l_min -8
_diffrn_reflns_number 2326
_diffrn_reflns_theta_full 29.03
_diffrn_reflns_theta_max 29.03
_diffrn_reflns_theta_min 3.21
_diffrn_source 'sealed X-ray tube, 12 x 0.4 mm long-fine focus'
_diffrn_source_current 40
_diffrn_source_power 2.00
_diffrn_source_voltage 50
_exptl_absorpt_coefficient_mu 22.493
_exptl_absorpt_correction_T_max 0.7660
_exptl_absorpt_correction_T_min 0.6580
_exptl_absorpt_correction_type integration
_exptl_absorpt_process_details X-Shape
_exptl_crystal_colour orange
_exptl_crystal_density_diffrn 3.7866
_exptl_crystal_description 'orange octahedron'
_exptl_crystal_F_000 260
_exptl_crystal_size_max 0.0183
_exptl_crystal_size_mid 0.0167
_exptl_crystal_size_min 0.0059
_refine_diff_density_max 0.93
_refine_diff_density_min -0.41
_refine_ls_abs_structure_details '  287 of Friedel pairs used in the refinement'
_refine_ls_abs_structure_Flack 0.18(6)
_refine_ls_extinction_method none
_refine_ls_goodness_of_fit_gt 1.26
_refine_ls_goodness_of_fit_ref 1.11
_refine_ls_hydrogen_treatment constr
_refine_ls_number_constraints 26
_refine_ls_number_parameters 17
_refine_ls_number_reflns 923
_refine_ls_number_restraints 1
_refine_ls_R_factor_all 0.0684
_refine_ls_R_factor_gt 0.0433
_refine_ls_shift/su_max 0.0450
_refine_ls_shift/su_mean 0.0077
_refine_ls_structure_factor_coef Fsqd
_refine_ls_weighting_details w=1/(\s^2^(I)+0.0004I^2^)
_refine_ls_weighting_scheme sigma
_refine_ls_wR_factor_gt 0.0650
_refine_ls_wR_factor_ref 0.0691
_reflns_number_gt 648
_reflns_number_total 923
_reflns_threshold_expression I>2\s(I)
_cod_data_source_file ja8b01034_si_003.cif
_cod_data_source_block 44%_EN_MAPbI3
_cod_depositor_comments
;
The following automatic conversions were performed:

data item '_diffrn_radiation_probe' value 'X-ray' was changed to
'x-ray' in accordance with the
/home/saulius/struct/COD-crude-data/automatic-downloads/DataCite-retrospective/ACS/depositions/lib/dictionaries/cif_core.dic
dictionary named 'cif_core.dic' version 2.4.2 last updated on
2011-04-26.

Automatic conversion script
Id: cif_fix_values 6909 2019-04-08 15:41:33Z antanas 
;
_cod_original_sg_symbol_Hall 'P 4;-2'
_cod_original_formula_sum 'C1 H6 I3 N1 Pb0.815'
_cod_database_code 4132053

loop_
_space_group_symop_id
_space_group_symop_operation_xyz
1 x,y,z
2 -x,-y,z
3 -y,x,z
4 y,-x,z
5 x,-y,z
6 -x,y,z
7 -y,-x,z
8 y,x,z

loop_
_atom_site_label
_atom_site_type_symbol
_atom_site_fract_x
_atom_site_fract_y
_atom_site_fract_z
_atom_site_adp_type
_atom_site_U_iso_or_equiv
_atom_site_site_symmetry_multiplicity
_atom_site_occupancy
_atom_site_calc_flag
Pb1 Pb 0 0 0.0019(5) Uani 0.0586(5) 1 0.815(4) d
I1 I 0 0 0.5125(18) Uani 0.1504(14) 1 1 d
I2 I 0.5 0 0.009(2) Uani 0.1563(14) 2 1 d
C1 C 0.5 0.5 0.39535(17) Uiso 0.304(19) 1 1 d
N1 N 0.5 0.5 0.61615(6) Uiso 0.304(19) 1 1 d
H1c1 H 0.474266 0.359643 0.34487 Uiso 0.3649 8 0.125 d
H2c1 H 0.391314 0.592465 0.34487 Uiso 0.3649 8 0.125 d
H3c1 H 0.63442 0.547892 0.34487 Uiso 0.3649 8 0.125 d
H1n1 H 0.484422 0.628377 0.661889 Uiso 0.3649 8 0.125 d
H2n1 H 0.396611 0.42232 0.661889 Uiso 0.3649 8 0.125 d
H3n1 H 0.618967 0.449302 0.661889 Uiso 0.3649 8 0.125 d

loop_
_atom_site_aniso_label
_atom_site_aniso_type_symbol
_atom_site_aniso_U_11
_atom_site_aniso_U_22
_atom_site_aniso_U_33
_atom_site_aniso_U_12
_atom_site_aniso_U_13
_atom_site_aniso_U_23
Pb1 Pb 0.0602(7) 0.0602(7) 0.0555(12) 0 0 0
I1 I 0.203(2) 0.203(2) 0.045(3) 0 0 0
I2 I 0.0485(11) 0.216(3) 0.204(3) 0 0 0

loop_
_atom_type_symbol
_atom_type_scat_dispersion_real
_atom_type_scat_dispersion_imag
_atom_type_scat_source
C 0.0033 0.0016 'International Tables Vol C tables 4.2.6.8 and 6.1.1.1'
H 0.0000 0.0000 'International Tables Vol C tables 4.2.6.8 and 6.1.1.1'
I -0.4742 1.8119 'International Tables Vol C tables 4.2.6.8 and 6.1.1.1'
N 0.0061 0.0033 'International Tables Vol C tables 4.2.6.8 and 6.1.1.1'
Pb -3.3944 10.1111 'International Tables Vol C tables 4.2.6.8 and 6.1.1.1'

loop_
_exptl_crystal_face_index_h
_exptl_crystal_face_index_k
_exptl_crystal_face_index_l
_exptl_crystal_face_perp_dist
-9 0 30 0.0063
9 2 -30 0.0064
-1 30 -1 0.0183
-6 -30 1 0.0167
30 2 2 0.0059
-30 0 -4 0.0063

loop_
_geom_angle_atom_site_label_1
_geom_angle_atom_site_label_2
_geom_angle_atom_site_label_3
_geom_angle_site_symmetry_1
_geom_angle_site_symmetry_3
_geom_angle
I1 Pb1 I1 1_554 . 180.0(5)
I1 Pb1 I2 1_554 1_455 90.8(2)
I1 Pb1 I2 1_554 . 90.8(2)
I1 Pb1 I2 1_554 3_545 90.8(2)
I1 Pb1 I2 1_554 3_555 90.8(2)
I1 Pb1 I2 . 1_455 89.2(2)
I1 Pb1 I2 . . 89.2(2)
I1 Pb1 I2 . 3_545 89.2(2)
I1 Pb1 I2 . 3_555 89.2(2)
I2 Pb1 I2 1_455 . 178.3(4)
I2 Pb1 I2 1_455 3_545 89.987(5)
I2 Pb1 I2 1_455 3_555 89.987(5)
I2 Pb1 I2 . 3_545 89.987(5)
I2 Pb1 I2 . 3_555 89.987(5)
I2 Pb1 I2 3_545 3_555 178.3(4)
Pb1 I1 Pb1 . 1_556 180.0(5)
Pb1 I2 Pb1 . 1_655 178.3(5)
Pb1 I2 N1 . 1_544 89.48(16)
Pb1 I2 N1 . 1_554 89.48(16)
Pb1 I2 N1 1_655 1_544 89.48(16)
Pb1 I2 N1 1_655 1_554 89.48(16)
N1 I2 N1 1_544 1_554 103.7(3)
N1 C1 H1c1 . . 109.47
N1 C1 H1c1 . 2_665 109.47
N1 C1 H1c1 . 3_655 109.47
N1 C1 H1c1 . 4_565 109.47
N1 C1 H1c1 . 5_565 109.47
N1 C1 H1c1 . 6_655 109.47
N1 C1 H1c1 . 7_665 109.47
N1 C1 H1c1 . 8_555 109.47
N1 C1 H2c1 . . 109.47
N1 C1 H2c1 . 2_665 109.47
N1 C1 H2c1 . 3_655 109.47
N1 C1 H2c1 . 4_565 109.47
N1 C1 H2c1 . 5_565 109.47
N1 C1 H2c1 . 6_655 109.47
N1 C1 H2c1 . 7_665 109.47
N1 C1 H2c1 . 8_555 109.47
N1 C1 H3c1 . . 109.47
N1 C1 H3c1 . 2_665 109.47
N1 C1 H3c1 . 3_655 109.47
N1 C1 H3c1 . 4_565 109.47
N1 C1 H3c1 . 5_565 109.47
N1 C1 H3c1 . 6_655 109.47
N1 C1 H3c1 . 7_665 109.47
N1 C1 H3c1 . 8_555 109.47
H1c1 C1 H1c1 . 2_665 141.05
H1c1 C1 H1c1 . 3_655 83.62
H1c1 C1 H1c1 . 4_565 83.62
H1c1 C1 H1c1 . 5_565 136.05
H1c1 C1 H1c1 . 6_655 19.58
H1c1 C1 H1c1 . 7_665 101.78
H1c1 C1 H1c1 . 8_555 64.76
H1c1 C1 H2c1 . . 109.47
H1c1 C1 H2c1 . 2_665 56.25
H1c1 C1 H2c1 . 3_655 28.25
H1c1 C1 H2c1 . 4_565 131.2
H1c1 C1 H2c1 . 5_565 36.89
H1c1 C1 H2c1 . 6_655 125.27
H1c1 C1 H2c1 . 7_665 116.8
H1c1 C1 H2c1 . 8_555 47.69
H1c1 C1 H3c1 . . 109.47
H1c1 C1 H3c1 . 2_665 56.25
H1c1 C1 H3c1 . 3_655 131.2
H1c1 C1 H3c1 . 4_565 28.25
H1c1 C1 H3c1 . 5_565 75.31
H1c1 C1 H3c1 . 6_655 91.79
H1c1 C1 H3c1 . 7_665 8.69
H1c1 C1 H3c1 . 8_555 140.02
H1c1 C1 H1c1 2_665 3_655 83.62
H1c1 C1 H1c1 2_665 4_565 83.62
H1c1 C1 H1c1 2_665 5_565 19.58
H1c1 C1 H1c1 2_665 6_655 136.05
H1c1 C1 H1c1 2_665 7_665 64.76
H1c1 C1 H1c1 2_665 8_555 101.78
H1c1 C1 H2c1 2_665 . 56.25
H1c1 C1 H2c1 2_665 2_665 109.47
H1c1 C1 H2c1 2_665 3_655 131.2
H1c1 C1 H2c1 2_665 4_565 28.25
H1c1 C1 H2c1 2_665 5_565 125.27
H1c1 C1 H2c1 2_665 6_655 36.89
H1c1 C1 H2c1 2_665 7_665 47.69
H1c1 C1 H2c1 2_665 8_555 116.8
H1c1 C1 H3c1 2_665 . 56.25
H1c1 C1 H3c1 2_665 2_665 109.47
H1c1 C1 H3c1 2_665 3_655 28.25
H1c1 C1 H3c1 2_665 4_565 131.2
H1c1 C1 H3c1 2_665 5_565 91.79
H1c1 C1 H3c1 2_665 6_655 75.31
H1c1 C1 H3c1 2_665 7_665 140.02
H1c1 C1 H3c1 2_665 8_555 8.69
H1c1 C1 H1c1 3_655 4_565 141.05
H1c1 C1 H1c1 3_655 5_565 101.78
H1c1 C1 H1c1 3_655 6_655 64.76
H1c1 C1 H1c1 3_655 7_665 19.58
H1c1 C1 H1c1 3_655 8_555 136.05
H1c1 C1 H2c1 3_655 . 131.2
H1c1 C1 H2c1 3_655 2_665 28.25
H1c1 C1 H2c1 3_655 3_655 109.47
H1c1 C1 H2c1 3_655 4_565 56.25
H1c1 C1 H2c1 3_655 5_565 116.8
H1c1 C1 H2c1 3_655 6_655 47.69
H1c1 C1 H2c1 3_655 7_665 125.27
H1c1 C1 H2c1 3_655 8_555 36.89
H1c1 C1 H3c1 3_655 . 28.25
H1c1 C1 H3c1 3_655 2_665 131.2
H1c1 C1 H3c1 3_655 3_655 109.47
H1c1 C1 H3c1 3_655 4_565 56.25
H1c1 C1 H3c1 3_655 5_565 8.69
H1c1 C1 H3c1 3_655 6_655 140.02
H1c1 C1 H3c1 3_655 7_665 91.79
H1c1 C1 H3c1 3_655 8_555 75.31
H1c1 C1 H1c1 4_565 5_565 64.76
H1c1 C1 H1c1 4_565 6_655 101.78
H1c1 C1 H1c1 4_565 7_665 136.05
H1c1 C1 H1c1 4_565 8_555 19.58
H1c1 C1 H2c1 4_565 . 28.25
H1c1 C1 H2c1 4_565 2_665 131.2
H1c1 C1 H2c1 4_565 3_655 56.25
H1c1 C1 H2c1 4_565 4_565 109.47
H1c1 C1 H2c1 4_565 5_565 47.69
H1c1 C1 H2c1 4_565 6_655 116.8
H1c1 C1 H2c1 4_565 7_665 36.89
H1c1 C1 H2c1 4_565 8_555 125.27
H1c1 C1 H3c1 4_565 . 131.2
H1c1 C1 H3c1 4_565 2_665 28.25
H1c1 C1 H3c1 4_565 3_655 56.25
H1c1 C1 H3c1 4_565 4_565 109.47
H1c1 C1 H3c1 4_565 5_565 140.02
H1c1 C1 H3c1 4_565 6_655 8.69
H1c1 C1 H3c1 4_565 7_665 75.31
H1c1 C1 H3c1 4_565 8_555 91.79
H1c1 C1 H1c1 5_565 6_655 141.05
H1c1 C1 H1c1 5_565 7_665 83.62
H1c1 C1 H1c1 5_565 8_555 83.62
H1c1 C1 H2c1 5_565 . 36.89
H1c1 C1 H2c1 5_565 2_665 125.27
H1c1 C1 H2c1 5_565 3_655 116.8
H1c1 C1 H2c1 5_565 4_565 47.69
H1c1 C1 H2c1 5_565 5_565 109.47
H1c1 C1 H2c1 5_565 6_655 56.25
H1c1 C1 H2c1 5_565 7_665 28.25
H1c1 C1 H2c1 5_565 8_555 131.2
H1c1 C1 H3c1 5_565 . 75.31
H1c1 C1 H3c1 5_565 2_665 91.79
H1c1 C1 H3c1 5_565 3_655 8.69
H1c1 C1 H3c1 5_565 4_565 140.02
H1c1 C1 H3c1 5_565 5_565 109.47
H1c1 C1 H3c1 5_565 6_655 56.25
H1c1 C1 H3c1 5_565 7_665 131.2
H1c1 C1 H3c1 5_565 8_555 28.25
H1c1 C1 H1c1 6_655 7_665 83.62
H1c1 C1 H1c1 6_655 8_555 83.62
H1c1 C1 H2c1 6_655 . 125.27
H1c1 C1 H2c1 6_655 2_665 36.89
H1c1 C1 H2c1 6_655 3_655 47.69
H1c1 C1 H2c1 6_655 4_565 116.8
H1c1 C1 H2c1 6_655 5_565 56.25
H1c1 C1 H2c1 6_655 6_655 109.47
H1c1 C1 H2c1 6_655 7_665 131.2
H1c1 C1 H2c1 6_655 8_555 28.25
H1c1 C1 H3c1 6_655 . 91.79
H1c1 C1 H3c1 6_655 2_665 75.31
H1c1 C1 H3c1 6_655 3_655 140.02
H1c1 C1 H3c1 6_655 4_565 8.69
H1c1 C1 H3c1 6_655 5_565 56.25
H1c1 C1 H3c1 6_655 6_655 109.47
H1c1 C1 H3c1 6_655 7_665 28.25
H1c1 C1 H3c1 6_655 8_555 131.2
H1c1 C1 H1c1 7_665 8_555 141.05
H1c1 C1 H2c1 7_665 . 116.8
H1c1 C1 H2c1 7_665 2_665 47.69
H1c1 C1 H2c1 7_665 3_655 125.27
H1c1 C1 H2c1 7_665 4_565 36.89
H1c1 C1 H2c1 7_665 5_565 131.2
H1c1 C1 H2c1 7_665 6_655 28.25
H1c1 C1 H2c1 7_665 7_665 109.47
H1c1 C1 H2c1 7_665 8_555 56.25
H1c1 C1 H3c1 7_665 . 8.69
H1c1 C1 H3c1 7_665 2_665 140.02
H1c1 C1 H3c1 7_665 3_655 91.79
H1c1 C1 H3c1 7_665 4_565 75.31
H1c1 C1 H3c1 7_665 5_565 28.25
H1c1 C1 H3c1 7_665 6_655 131.2
H1c1 C1 H3c1 7_665 7_665 109.47
H1c1 C1 H3c1 7_665 8_555 56.25
H1c1 C1 H2c1 8_555 . 47.69
H1c1 C1 H2c1 8_555 2_665 116.8
H1c1 C1 H2c1 8_555 3_655 36.89
H1c1 C1 H2c1 8_555 4_565 125.27
H1c1 C1 H2c1 8_555 5_565 28.25
H1c1 C1 H2c1 8_555 6_655 131.2
H1c1 C1 H2c1 8_555 7_665 56.25
H1c1 C1 H2c1 8_555 8_555 109.47
H1c1 C1 H3c1 8_555 . 140.02
H1c1 C1 H3c1 8_555 2_665 8.69
H1c1 C1 H3c1 8_555 3_655 75.31
H1c1 C1 H3c1 8_555 4_565 91.79
H1c1 C1 H3c1 8_555 5_565 131.2
H1c1 C1 H3c1 8_555 6_655 28.25
H1c1 C1 H3c1 8_555 7_665 56.25
H1c1 C1 H3c1 8_555 8_555 109.47
H2c1 C1 H2c1 . 2_665 141.05
H2c1 C1 H2c1 . 3_655 83.62
H2c1 C1 H2c1 . 4_565 83.62
H2c1 C1 H2c1 . 5_565 75.31
H2c1 C1 H2c1 . 6_655 91.79
H2c1 C1 H2c1 . 7_665 8.69
H2c1 C1 H2c1 . 8_555 140.02
H2c1 C1 H3c1 . . 109.47
H2c1 C1 H3c1 . 2_665 56.25
H2c1 C1 H3c1 . 3_655 28.25
H2c1 C1 H3c1 . 4_565 131.2
H2c1 C1 H3c1 . 5_565 136.05
H2c1 C1 H3c1 . 6_655 19.58
H2c1 C1 H3c1 . 7_665 101.78
H2c1 C1 H3c1 . 8_555 64.76
H2c1 C1 H2c1 2_665 3_655 83.62
H2c1 C1 H2c1 2_665 4_565 83.62
H2c1 C1 H2c1 2_665 5_565 91.79
H2c1 C1 H2c1 2_665 6_655 75.31
H2c1 C1 H2c1 2_665 7_665 140.02
H2c1 C1 H2c1 2_665 8_555 8.69
H2c1 C1 H3c1 2_665 . 56.25
H2c1 C1 H3c1 2_665 2_665 109.47
H2c1 C1 H3c1 2_665 3_655 131.2
H2c1 C1 H3c1 2_665 4_565 28.25
H2c1 C1 H3c1 2_665 5_565 19.58
H2c1 C1 H3c1 2_665 6_655 136.05
H2c1 C1 H3c1 2_665 7_665 64.76
H2c1 C1 H3c1 2_665 8_555 101.78
H2c1 C1 H2c1 3_655 4_565 141.05
H2c1 C1 H2c1 3_655 5_565 8.69
H2c1 C1 H2c1 3_655 6_655 140.02
H2c1 C1 H2c1 3_655 7_665 91.79
H2c1 C1 H2c1 3_655 8_555 75.31
H2c1 C1 H3c1 3_655 . 131.2
H2c1 C1 H3c1 3_655 2_665 28.25
H2c1 C1 H3c1 3_655 3_655 109.47
H2c1 C1 H3c1 3_655 4_565 56.25
H2c1 C1 H3c1 3_655 5_565 101.78
H2c1 C1 H3c1 3_655 6_655 64.76
H2c1 C1 H3c1 3_655 7_665 19.58
H2c1 C1 H3c1 3_655 8_555 136.05
H2c1 C1 H2c1 4_565 5_565 140.02
H2c1 C1 H2c1 4_565 6_655 8.69
H2c1 C1 H2c1 4_565 7_665 75.31
H2c1 C1 H2c1 4_565 8_555 91.79
H2c1 C1 H3c1 4_565 . 28.25
H2c1 C1 H3c1 4_565 2_665 131.2
H2c1 C1 H3c1 4_565 3_655 56.25
H2c1 C1 H3c1 4_565 4_565 109.47
H2c1 C1 H3c1 4_565 5_565 64.76
H2c1 C1 H3c1 4_565 6_655 101.78
H2c1 C1 H3c1 4_565 7_665 136.05
H2c1 C1 H3c1 4_565 8_555 19.58
H2c1 C1 H2c1 5_565 6_655 141.05
H2c1 C1 H2c1 5_565 7_665 83.62
H2c1 C1 H2c1 5_565 8_555 83.62
H2c1 C1 H3c1 5_565 . 136.05
H2c1 C1 H3c1 5_565 2_665 19.58
H2c1 C1 H3c1 5_565 3_655 101.78
H2c1 C1 H3c1 5_565 4_565 64.76
H2c1 C1 H3c1 5_565 5_565 109.47
H2c1 C1 H3c1 5_565 6_655 56.25
H2c1 C1 H3c1 5_565 7_665 28.25
H2c1 C1 H3c1 5_565 8_555 131.2
H2c1 C1 H2c1 6_655 7_665 83.62
H2c1 C1 H2c1 6_655 8_555 83.62
H2c1 C1 H3c1 6_655 . 19.58
H2c1 C1 H3c1 6_655 2_665 136.05
H2c1 C1 H3c1 6_655 3_655 64.76
H2c1 C1 H3c1 6_655 4_565 101.78
H2c1 C1 H3c1 6_655 5_565 56.25
H2c1 C1 H3c1 6_655 6_655 109.47
H2c1 C1 H3c1 6_655 7_665 131.2
H2c1 C1 H3c1 6_655 8_555 28.25
H2c1 C1 H2c1 7_665 8_555 141.05
H2c1 C1 H3c1 7_665 . 101.78
H2c1 C1 H3c1 7_665 2_665 64.76
H2c1 C1 H3c1 7_665 3_655 19.58
H2c1 C1 H3c1 7_665 4_565 136.05
H2c1 C1 H3c1 7_665 5_565 131.2
H2c1 C1 H3c1 7_665 6_655 28.25
H2c1 C1 H3c1 7_665 7_665 109.47
H2c1 C1 H3c1 7_665 8_555 56.25
H2c1 C1 H3c1 8_555 . 64.76
H2c1 C1 H3c1 8_555 2_665 101.78
H2c1 C1 H3c1 8_555 3_655 136.05
H2c1 C1 H3c1 8_555 4_565 19.58
H2c1 C1 H3c1 8_555 5_565 28.25
H2c1 C1 H3c1 8_555 6_655 131.2
H2c1 C1 H3c1 8_555 7_665 56.25
H2c1 C1 H3c1 8_555 8_555 109.47
H3c1 C1 H3c1 . 2_665 141.05
H3c1 C1 H3c1 . 3_655 83.62
H3c1 C1 H3c1 . 4_565 83.62
H3c1 C1 H3c1 . 5_565 36.89
H3c1 C1 H3c1 . 6_655 125.27
H3c1 C1 H3c1 . 7_665 116.8
H3c1 C1 H3c1 . 8_555 47.69
H3c1 C1 H3c1 2_665 3_655 83.62
H3c1 C1 H3c1 2_665 4_565 83.62
H3c1 C1 H3c1 2_665 5_565 125.27
H3c1 C1 H3c1 2_665 6_655 36.89
H3c1 C1 H3c1 2_665 7_665 47.69
H3c1 C1 H3c1 2_665 8_555 116.8
H3c1 C1 H3c1 3_655 4_565 141.05
H3c1 C1 H3c1 3_655 5_565 116.8
H3c1 C1 H3c1 3_655 6_655 47.69
H3c1 C1 H3c1 3_655 7_665 125.27
H3c1 C1 H3c1 3_655 8_555 36.89
H3c1 C1 H3c1 4_565 5_565 47.69
H3c1 C1 H3c1 4_565 6_655 116.8
H3c1 C1 H3c1 4_565 7_665 36.89
H3c1 C1 H3c1 4_565 8_555 125.27
H3c1 C1 H3c1 5_565 6_655 141.05
H3c1 C1 H3c1 5_565 7_665 83.62
H3c1 C1 H3c1 5_565 8_555 83.62
H3c1 C1 H3c1 6_655 7_665 83.62
H3c1 C1 H3c1 6_655 8_555 83.62
H3c1 C1 H3c1 7_665 8_555 141.05
I2 N1 I2 1_556 1_566 103.7(2)
I2 N1 I2 1_556 3_556 67.55(11)
I2 N1 I2 1_556 3_656 67.55(11)
I2 N1 C1 1_556 . 128.17(15)
I2 N1 H1n1 1_556 . 122
I2 N1 H1n1 1_556 2_665 19.64
I2 N1 H1n1 1_556 3_655 72.83
I2 N1 H1n1 1_556 4_565 83.3
I2 N1 H1n1 1_556 5_565 19.64
I2 N1 H1n1 1_556 6_655 122
I2 N1 H1n1 1_556 7_665 83.3
I2 N1 H1n1 1_556 8_555 72.83
I2 N1 H2n1 1_556 . 49.37
I2 N1 H2n1 1_556 2_665 103.85
I2 N1 H2n1 1_556 3_655 37
I2 N1 H2n1 1_556 4_565 112.75
I2 N1 H2n1 1_556 5_565 103.85
I2 N1 H2n1 1_556 6_655 49.37
I2 N1 H2n1 1_556 7_665 112.75
I2 N1 H2n1 1_556 8_555 37
I2 N1 H3n1 1_556 . 60.23
I2 N1 H3n1 1_556 2_665 94.86
I2 N1 H3n1 1_556 3_655 118.42
I2 N1 H3n1 1_556 4_565 27.39
I2 N1 H3n1 1_556 5_565 94.86
I2 N1 H3n1 1_556 6_655 60.23
I2 N1 H3n1 1_556 7_665 27.39
I2 N1 H3n1 1_556 8_555 118.42
I2 N1 I2 1_566 3_556 67.55(11)
I2 N1 I2 1_566 3_656 67.55(11)
I2 N1 C1 1_566 . 128.17(15)
I2 N1 H1n1 1_566 . 19.64
I2 N1 H1n1 1_566 2_665 122
I2 N1 H1n1 1_566 3_655 83.3
I2 N1 H1n1 1_566 4_565 72.83
I2 N1 H1n1 1_566 5_565 122
I2 N1 H1n1 1_566 6_655 19.64
I2 N1 H1n1 1_566 7_665 72.83
I2 N1 H1n1 1_566 8_555 83.3
I2 N1 H2n1 1_566 . 103.85
I2 N1 H2n1 1_566 2_665 49.37
I2 N1 H2n1 1_566 3_655 112.75
I2 N1 H2n1 1_566 4_565 37
I2 N1 H2n1 1_566 5_565 49.37
I2 N1 H2n1 1_566 6_655 103.85
I2 N1 H2n1 1_566 7_665 37
I2 N1 H2n1 1_566 8_555 112.75
I2 N1 H3n1 1_566 . 94.86
I2 N1 H3n1 1_566 2_665 60.23
I2 N1 H3n1 1_566 3_655 27.39
I2 N1 H3n1 1_566 4_565 118.42
I2 N1 H3n1 1_566 5_565 60.23
I2 N1 H3n1 1_566 6_655 94.86
I2 N1 H3n1 1_566 7_665 118.42
I2 N1 H3n1 1_566 8_555 27.39
I2 N1 I2 3_556 3_656 103.7(2)
I2 N1 C1 3_556 . 128.17(15)
I2 N1 H1n1 3_556 . 72.83
I2 N1 H1n1 3_556 2_665 83.3
I2 N1 H1n1 3_556 3_655 19.64
I2 N1 H1n1 3_556 4_565 122
I2 N1 H1n1 3_556 5_565 72.83
I2 N1 H1n1 3_556 6_655 83.3
I2 N1 H1n1 3_556 7_665 19.64
I2 N1 H1n1 3_556 8_555 122
I2 N1 H2n1 3_556 . 37
I2 N1 H2n1 3_556 2_665 112.75
I2 N1 H2n1 3_556 3_655 103.85
I2 N1 H2n1 3_556 4_565 49.37
I2 N1 H2n1 3_556 5_565 37
I2 N1 H2n1 3_556 6_655 112.75
I2 N1 H2n1 3_556 7_665 103.85
I2 N1 H2n1 3_556 8_555 49.37
I2 N1 H3n1 3_556 . 118.42
I2 N1 H3n1 3_556 2_665 27.39
I2 N1 H3n1 3_556 3_655 94.86
I2 N1 H3n1 3_556 4_565 60.23
I2 N1 H3n1 3_556 5_565 118.42
I2 N1 H3n1 3_556 6_655 27.39
I2 N1 H3n1 3_556 7_665 94.86
I2 N1 H3n1 3_556 8_555 60.23
I2 N1 C1 3_656 . 128.17(15)
I2 N1 H1n1 3_656 . 83.3
I2 N1 H1n1 3_656 2_665 72.83
I2 N1 H1n1 3_656 3_655 122
I2 N1 H1n1 3_656 4_565 19.64
I2 N1 H1n1 3_656 5_565 83.3
I2 N1 H1n1 3_656 6_655 72.83
I2 N1 H1n1 3_656 7_665 122
I2 N1 H1n1 3_656 8_555 19.64
I2 N1 H2n1 3_656 . 112.75
I2 N1 H2n1 3_656 2_665 37
I2 N1 H2n1 3_656 3_655 49.37
I2 N1 H2n1 3_656 4_565 103.85
I2 N1 H2n1 3_656 5_565 112.75
I2 N1 H2n1 3_656 6_655 37
I2 N1 H2n1 3_656 7_665 49.37
I2 N1 H2n1 3_656 8_555 103.85
I2 N1 H3n1 3_656 . 27.39
I2 N1 H3n1 3_656 2_665 118.42
I2 N1 H3n1 3_656 3_655 60.23
I2 N1 H3n1 3_656 4_565 94.86
I2 N1 H3n1 3_656 5_565 27.39
I2 N1 H3n1 3_656 6_655 118.42
I2 N1 H3n1 3_656 7_665 60.23
I2 N1 H3n1 3_656 8_555 94.86
C1 N1 H1n1 . . 109.47
C1 N1 H1n1 . 2_665 109.47
C1 N1 H1n1 . 3_655 109.47
C1 N1 H1n1 . 4_565 109.47
C1 N1 H1n1 . 5_565 109.47
C1 N1 H1n1 . 6_655 109.47
C1 N1 H1n1 . 7_665 109.47
C1 N1 H1n1 . 8_555 109.47
C1 N1 H2n1 . . 109.47
C1 N1 H2n1 . 2_665 109.47
C1 N1 H2n1 . 3_655 109.47
C1 N1 H2n1 . 4_565 109.47
C1 N1 H2n1 . 5_565 109.47
C1 N1 H2n1 . 6_655 109.47
C1 N1 H2n1 . 7_665 109.47
C1 N1 H2n1 . 8_555 109.47
C1 N1 H3n1 . . 109.47
C1 N1 H3n1 . 2_665 109.47
C1 N1 H3n1 . 3_655 109.47
C1 N1 H3n1 . 4_565 109.47
C1 N1 H3n1 . 5_565 109.47
C1 N1 H3n1 . 6_655 109.47
C1 N1 H3n1 . 7_665 109.47
C1 N1 H3n1 . 8_555 109.47
H1n1 N1 H1n1 . 2_665 141.06
H1n1 N1 H1n1 . 3_655 83.62
H1n1 N1 H1n1 . 4_565 83.62
H1n1 N1 H1n1 . 5_565 138.77
H1n1 N1 H1n1 . 6_655 13.04
H1n1 N1 H1n1 . 7_665 71.11
H1n1 N1 H1n1 . 8_555 95.83
H1n1 N1 H2n1 . . 109.47
H1n1 N1 H2n1 . 2_665 56.25
H1n1 N1 H2n1 . 3_655 131.2
H1n1 N1 H2n1 . 4_565 28.25
H1n1 N1 H2n1 . 5_565 43.38
H1n1 N1 H2n1 . 6_655 120.3
H1n1 N1 H2n1 . 7_665 41.21
H1n1 N1 H2n1 . 8_555 122.01
H1n1 N1 H3n1 . . 109.47
H1n1 N1 H3n1 . 2_665 56.25
H1n1 N1 H3n1 . 3_655 28.25
H1n1 N1 H3n1 . 4_565 131.2
H1n1 N1 H3n1 . 5_565 68.99
H1n1 N1 H3n1 . 6_655 97.84
H1n1 N1 H3n1 . 7_665 137.96
H1n1 N1 H3n1 . 8_555 15.23
H1n1 N1 H1n1 2_665 3_655 83.62
H1n1 N1 H1n1 2_665 4_565 83.62
H1n1 N1 H1n1 2_665 5_565 13.04
H1n1 N1 H1n1 2_665 6_655 138.77
H1n1 N1 H1n1 2_665 7_665 95.83
H1n1 N1 H1n1 2_665 8_555 71.11
H1n1 N1 H2n1 2_665 . 56.25
H1n1 N1 H2n1 2_665 2_665 109.47
H1n1 N1 H2n1 2_665 3_655 28.25
H1n1 N1 H2n1 2_665 4_565 131.2
H1n1 N1 H2n1 2_665 5_565 120.3
H1n1 N1 H2n1 2_665 6_655 43.38
H1n1 N1 H2n1 2_665 7_665 122.01
H1n1 N1 H2n1 2_665 8_555 41.21
H1n1 N1 H3n1 2_665 . 56.25
H1n1 N1 H3n1 2_665 2_665 109.47
H1n1 N1 H3n1 2_665 3_655 131.2
H1n1 N1 H3n1 2_665 4_565 28.25
H1n1 N1 H3n1 2_665 5_565 97.84
H1n1 N1 H3n1 2_665 6_655 68.99
H1n1 N1 H3n1 2_665 7_665 15.23
H1n1 N1 H3n1 2_665 8_555 137.96
H1n1 N1 H1n1 3_655 4_565 141.06
H1n1 N1 H1n1 3_655 5_565 71.11
H1n1 N1 H1n1 3_655 6_655 95.83
H1n1 N1 H1n1 3_655 7_665 13.04
H1n1 N1 H1n1 3_655 8_555 138.77
H1n1 N1 H2n1 3_655 . 28.25
H1n1 N1 H2n1 3_655 2_665 131.2
H1n1 N1 H2n1 3_655 3_655 109.47
H1n1 N1 H2n1 3_655 4_565 56.25
H1n1 N1 H2n1 3_655 5_565 41.21
H1n1 N1 H2n1 3_655 6_655 122.01
H1n1 N1 H2n1 3_655 7_665 120.3
H1n1 N1 H2n1 3_655 8_555 43.38
H1n1 N1 H3n1 3_655 . 131.2
H1n1 N1 H3n1 3_655 2_665 28.25
H1n1 N1 H3n1 3_655 3_655 109.47
H1n1 N1 H3n1 3_655 4_565 56.25
H1n1 N1 H3n1 3_655 5_565 137.96
H1n1 N1 H3n1 3_655 6_655 15.23
H1n1 N1 H3n1 3_655 7_665 97.84
H1n1 N1 H3n1 3_655 8_555 68.99
H1n1 N1 H1n1 4_565 5_565 95.83
H1n1 N1 H1n1 4_565 6_655 71.11
H1n1 N1 H1n1 4_565 7_665 138.77
H1n1 N1 H1n1 4_565 8_555 13.04
H1n1 N1 H2n1 4_565 . 131.2
H1n1 N1 H2n1 4_565 2_665 28.25
H1n1 N1 H2n1 4_565 3_655 56.25
H1n1 N1 H2n1 4_565 4_565 109.47
H1n1 N1 H2n1 4_565 5_565 122.01
H1n1 N1 H2n1 4_565 6_655 41.21
H1n1 N1 H2n1 4_565 7_665 43.38
H1n1 N1 H2n1 4_565 8_555 120.3
H1n1 N1 H3n1 4_565 . 28.25
H1n1 N1 H3n1 4_565 2_665 131.2
H1n1 N1 H3n1 4_565 3_655 56.25
H1n1 N1 H3n1 4_565 4_565 109.47
H1n1 N1 H3n1 4_565 5_565 15.23
H1n1 N1 H3n1 4_565 6_655 137.96
H1n1 N1 H3n1 4_565 7_665 68.99
H1n1 N1 H3n1 4_565 8_555 97.84
H1n1 N1 H1n1 5_565 6_655 141.06
H1n1 N1 H1n1 5_565 7_665 83.62
H1n1 N1 H1n1 5_565 8_555 83.62
H1n1 N1 H2n1 5_565 . 43.38
H1n1 N1 H2n1 5_565 2_665 120.3
H1n1 N1 H2n1 5_565 3_655 41.21
H1n1 N1 H2n1 5_565 4_565 122.01
H1n1 N1 H2n1 5_565 5_565 109.47
H1n1 N1 H2n1 5_565 6_655 56.25
H1n1 N1 H2n1 5_565 7_665 131.2
H1n1 N1 H2n1 5_565 8_555 28.25
H1n1 N1 H3n1 5_565 . 68.99
H1n1 N1 H3n1 5_565 2_665 97.84
H1n1 N1 H3n1 5_565 3_655 137.96
H1n1 N1 H3n1 5_565 4_565 15.23
H1n1 N1 H3n1 5_565 5_565 109.47
H1n1 N1 H3n1 5_565 6_655 56.25
H1n1 N1 H3n1 5_565 7_665 28.25
H1n1 N1 H3n1 5_565 8_555 131.2
H1n1 N1 H1n1 6_655 7_665 83.62
H1n1 N1 H1n1 6_655 8_555 83.62
H1n1 N1 H2n1 6_655 . 120.3
H1n1 N1 H2n1 6_655 2_665 43.38
H1n1 N1 H2n1 6_655 3_655 122.01
H1n1 N1 H2n1 6_655 4_565 41.21
H1n1 N1 H2n1 6_655 5_565 56.25
H1n1 N1 H2n1 6_655 6_655 109.47
H1n1 N1 H2n1 6_655 7_665 28.25
H1n1 N1 H2n1 6_655 8_555 131.2
H1n1 N1 H3n1 6_655 . 97.84
H1n1 N1 H3n1 6_655 2_665 68.99
H1n1 N1 H3n1 6_655 3_655 15.23
H1n1 N1 H3n1 6_655 4_565 137.96
H1n1 N1 H3n1 6_655 5_565 56.25
H1n1 N1 H3n1 6_655 6_655 109.47
H1n1 N1 H3n1 6_655 7_665 131.2
H1n1 N1 H3n1 6_655 8_555 28.25
H1n1 N1 H1n1 7_665 8_555 141.06
H1n1 N1 H2n1 7_665 . 41.21
H1n1 N1 H2n1 7_665 2_665 122.01
H1n1 N1 H2n1 7_665 3_655 120.3
H1n1 N1 H2n1 7_665 4_565 43.38
H1n1 N1 H2n1 7_665 5_565 28.25
H1n1 N1 H2n1 7_665 6_655 131.2
H1n1 N1 H2n1 7_665 7_665 109.47
H1n1 N1 H2n1 7_665 8_555 56.25
H1n1 N1 H3n1 7_665 . 137.96
H1n1 N1 H3n1 7_665 2_665 15.23
H1n1 N1 H3n1 7_665 3_655 97.84
H1n1 N1 H3n1 7_665 4_565 68.99
H1n1 N1 H3n1 7_665 5_565 131.2
H1n1 N1 H3n1 7_665 6_655 28.25
H1n1 N1 H3n1 7_665 7_665 109.47
H1n1 N1 H3n1 7_665 8_555 56.25
H1n1 N1 H2n1 8_555 . 122.01
H1n1 N1 H2n1 8_555 2_665 41.21
H1n1 N1 H2n1 8_555 3_655 43.38
H1n1 N1 H2n1 8_555 4_565 120.3
H1n1 N1 H2n1 8_555 5_565 131.2
H1n1 N1 H2n1 8_555 6_655 28.25
H1n1 N1 H2n1 8_555 7_665 56.25
H1n1 N1 H2n1 8_555 8_555 109.47
H1n1 N1 H3n1 8_555 . 15.23
H1n1 N1 H3n1 8_555 2_665 137.96
H1n1 N1 H3n1 8_555 3_655 68.99
H1n1 N1 H3n1 8_555 4_565 97.84
H1n1 N1 H3n1 8_555 5_565 28.25
H1n1 N1 H3n1 8_555 6_655 131.2
H1n1 N1 H3n1 8_555 7_665 56.25
H1n1 N1 H3n1 8_555 8_555 109.47
H2n1 N1 H2n1 . 2_665 141.06
H2n1 N1 H2n1 . 3_655 83.62
H2n1 N1 H2n1 . 4_565 83.62
H2n1 N1 H2n1 . 5_565 68.99
H2n1 N1 H2n1 . 6_655 97.84
H2n1 N1 H2n1 . 7_665 137.96
H2n1 N1 H2n1 . 8_555 15.23
H2n1 N1 H3n1 . . 109.47
H2n1 N1 H3n1 . 2_665 56.25
H2n1 N1 H3n1 . 3_655 131.2
H2n1 N1 H3n1 . 4_565 28.25
H2n1 N1 H3n1 . 5_565 138.77
H2n1 N1 H3n1 . 6_655 13.04
H2n1 N1 H3n1 . 7_665 71.11
H2n1 N1 H3n1 . 8_555 95.83
H2n1 N1 H2n1 2_665 3_655 83.62
H2n1 N1 H2n1 2_665 4_565 83.62
H2n1 N1 H2n1 2_665 5_565 97.84
H2n1 N1 H2n1 2_665 6_655 68.99
H2n1 N1 H2n1 2_665 7_665 15.23
H2n1 N1 H2n1 2_665 8_555 137.96
H2n1 N1 H3n1 2_665 . 56.25
H2n1 N1 H3n1 2_665 2_665 109.47
H2n1 N1 H3n1 2_665 3_655 28.25
H2n1 N1 H3n1 2_665 4_565 131.2
H2n1 N1 H3n1 2_665 5_565 13.04
H2n1 N1 H3n1 2_665 6_655 138.77
H2n1 N1 H3n1 2_665 7_665 95.83
H2n1 N1 H3n1 2_665 8_555 71.11
H2n1 N1 H2n1 3_655 4_565 141.06
H2n1 N1 H2n1 3_655 5_565 137.96
H2n1 N1 H2n1 3_655 6_655 15.23
H2n1 N1 H2n1 3_655 7_665 97.84
H2n1 N1 H2n1 3_655 8_555 68.99
H2n1 N1 H3n1 3_655 . 28.25
H2n1 N1 H3n1 3_655 2_665 131.2
H2n1 N1 H3n1 3_655 3_655 109.47
H2n1 N1 H3n1 3_655 4_565 56.25
H2n1 N1 H3n1 3_655 5_565 71.11
H2n1 N1 H3n1 3_655 6_655 95.83
H2n1 N1 H3n1 3_655 7_665 13.04
H2n1 N1 H3n1 3_655 8_555 138.77
H2n1 N1 H2n1 4_565 5_565 15.23
H2n1 N1 H2n1 4_565 6_655 137.96
H2n1 N1 H2n1 4_565 7_665 68.99
H2n1 N1 H2n1 4_565 8_555 97.84
H2n1 N1 H3n1 4_565 . 131.2
H2n1 N1 H3n1 4_565 2_665 28.25
H2n1 N1 H3n1 4_565 3_655 56.25
H2n1 N1 H3n1 4_565 4_565 109.47
H2n1 N1 H3n1 4_565 5_565 95.83
H2n1 N1 H3n1 4_565 6_655 71.11
H2n1 N1 H3n1 4_565 7_665 138.77
H2n1 N1 H3n1 4_565 8_555 13.04
H2n1 N1 H2n1 5_565 6_655 141.06
H2n1 N1 H2n1 5_565 7_665 83.62
H2n1 N1 H2n1 5_565 8_555 83.62
H2n1 N1 H3n1 5_565 . 138.77
H2n1 N1 H3n1 5_565 2_665 13.04
H2n1 N1 H3n1 5_565 3_655 71.11
H2n1 N1 H3n1 5_565 4_565 95.83
H2n1 N1 H3n1 5_565 5_565 109.47
H2n1 N1 H3n1 5_565 6_655 56.25
H2n1 N1 H3n1 5_565 7_665 131.2
H2n1 N1 H3n1 5_565 8_555 28.25
H2n1 N1 H2n1 6_655 7_665 83.62
H2n1 N1 H2n1 6_655 8_555 83.62
H2n1 N1 H3n1 6_655 . 13.04
H2n1 N1 H3n1 6_655 2_665 138.77
H2n1 N1 H3n1 6_655 3_655 95.83
H2n1 N1 H3n1 6_655 4_565 71.11
H2n1 N1 H3n1 6_655 5_565 56.25
H2n1 N1 H3n1 6_655 6_655 109.47
H2n1 N1 H3n1 6_655 7_665 28.25
H2n1 N1 H3n1 6_655 8_555 131.2
H2n1 N1 H2n1 7_665 8_555 141.06
H2n1 N1 H3n1 7_665 . 71.11
H2n1 N1 H3n1 7_665 2_665 95.83
H2n1 N1 H3n1 7_665 3_655 13.04
H2n1 N1 H3n1 7_665 4_565 138.77
H2n1 N1 H3n1 7_665 5_565 28.25
H2n1 N1 H3n1 7_665 6_655 131.2
H2n1 N1 H3n1 7_665 7_665 109.47
H2n1 N1 H3n1 7_665 8_555 56.25
H2n1 N1 H3n1 8_555 . 95.83
H2n1 N1 H3n1 8_555 2_665 71.11
H2n1 N1 H3n1 8_555 3_655 138.77
H2n1 N1 H3n1 8_555 4_565 13.04
H2n1 N1 H3n1 8_555 5_565 131.2
H2n1 N1 H3n1 8_555 6_655 28.25
H2n1 N1 H3n1 8_555 7_665 56.25
H2n1 N1 H3n1 8_555 8_555 109.47
H3n1 N1 H3n1 . 2_665 141.06
H3n1 N1 H3n1 . 3_655 83.62
H3n1 N1 H3n1 . 4_565 83.62
H3n1 N1 H3n1 . 5_565 43.38
H3n1 N1 H3n1 . 6_655 120.3
H3n1 N1 H3n1 . 7_665 41.21
H3n1 N1 H3n1 . 8_555 122.01
H3n1 N1 H3n1 2_665 3_655 83.62
H3n1 N1 H3n1 2_665 4_565 83.62
H3n1 N1 H3n1 2_665 5_565 120.3
H3n1 N1 H3n1 2_665 6_655 43.38
H3n1 N1 H3n1 2_665 7_665 122.01
H3n1 N1 H3n1 2_665 8_555 41.21
H3n1 N1 H3n1 3_655 4_565 141.06
H3n1 N1 H3n1 3_655 5_565 41.21
H3n1 N1 H3n1 3_655 6_655 122.01
H3n1 N1 H3n1 3_655 7_665 120.3
H3n1 N1 H3n1 3_655 8_555 43.38
H3n1 N1 H3n1 4_565 5_565 122.01
H3n1 N1 H3n1 4_565 6_655 41.21
H3n1 N1 H3n1 4_565 7_665 43.38
H3n1 N1 H3n1 4_565 8_555 120.3
H3n1 N1 H3n1 5_565 6_655 141.06
H3n1 N1 H3n1 5_565 7_665 83.62
H3n1 N1 H3n1 5_565 8_555 83.62
H3n1 N1 H3n1 6_655 7_665 83.62
H3n1 N1 H3n1 6_655 8_555 83.62
H3n1 N1 H3n1 7_665 8_555 141.06
C1 H1c1 H1c1 . 6_655 80.21
C1 H1c1 H1c1 . 8_555 57.62
C1 H1c1 H2c1 . 2_665 61.87
C1 H1c1 H2c1 . 3_655 75.88
C1 H1c1 H2c1 . 5_565 71.55
C1 H1c1 H2c1 . 8_555 66.16
C1 H1c1 H3c1 . 2_665 61.87
C1 H1c1 H3c1 . 4_565 75.88
C1 H1c1 H3c1 . 7_665 85.65
H1c1 H1c1 H1c1 6_655 8_555 135
H1c1 H1c1 H2c1 6_655 2_665 19.61
H1c1 H1c1 H2c1 6_655 3_655 154.61
H1c1 H1c1 H2c1 6_655 5_565 150
H1c1 H1c1 H2c1 6_655 8_555 15
H1c1 H1c1 H3c1 6_655 2_665 139.61
H1c1 H1c1 H3c1 6_655 4_565 4.61
H1c1 H1c1 H3c1 6_655 7_665 165
H1c1 H1c1 H2c1 8_555 2_665 115.39
H1c1 H1c1 H2c1 8_555 3_655 19.61
H1c1 H1c1 H2c1 8_555 5_565 15
H1c1 H1c1 H2c1 8_555 8_555 120
H1c1 H1c1 H3c1 8_555 2_665 4.61
H1c1 H1c1 H3c1 8_555 4_565 130.39
H1c1 H1c1 H3c1 8_555 7_665 30
H2c1 H1c1 H2c1 2_665 3_655 135
H2c1 H1c1 H2c1 2_665 5_565 130.39
H2c1 H1c1 H2c1 2_665 8_555 4.61
H2c1 H1c1 H3c1 2_665 2_665 120
H2c1 H1c1 H3c1 2_665 4_565 15
H2c1 H1c1 H3c1 2_665 7_665 145.39
H2c1 H1c1 H2c1 3_655 5_565 4.61
H2c1 H1c1 H2c1 3_655 8_555 139.61
H2c1 H1c1 H3c1 3_655 2_665 15
H2c1 H1c1 H3c1 3_655 4_565 150
H2c1 H1c1 H3c1 3_655 7_665 10.39
H2c1 H1c1 H2c1 5_565 8_555 135
H2c1 H1c1 H3c1 5_565 2_665 10.39
H2c1 H1c1 H3c1 5_565 4_565 145.39
H2c1 H1c1 H3c1 5_565 7_665 15
H2c1 H1c1 H3c1 8_555 2_665 124.61
H2c1 H1c1 H3c1 8_555 4_565 10.39
H2c1 H1c1 H3c1 8_555 7_665 150
H3c1 H1c1 H3c1 2_665 4_565 135
H3c1 H1c1 H3c1 2_665 7_665 25.39
H3c1 H1c1 H3c1 4_565 7_665 160.39
C1 H2c1 H1c1 . 2_665 61.87
C1 H2c1 H1c1 . 4_565 75.88
C1 H2c1 H1c1 . 5_565 71.55
C1 H2c1 H1c1 . 8_555 66.16
C1 H2c1 H2c1 . 7_665 85.65
C1 H2c1 H3c1 . 2_665 61.87
C1 H2c1 H3c1 . 3_655 75.88
C1 H2c1 H3c1 . 6_655 80.21
C1 H2c1 H3c1 . 8_555 57.62
H1c1 H2c1 H1c1 2_665 4_565 135
H1c1 H2c1 H1c1 2_665 5_565 10.39
H1c1 H2c1 H1c1 2_665 8_555 124.61
H1c1 H2c1 H2c1 2_665 7_665 25.39
H1c1 H2c1 H3c1 2_665 2_665 120
H1c1 H2c1 H3c1 2_665 3_655 15
H1c1 H2c1 H3c1 2_665 6_655 139.61
H1c1 H2c1 H3c1 2_665 8_555 4.61
H1c1 H2c1 H1c1 4_565 5_565 145.39
H1c1 H2c1 H1c1 4_565 8_555 10.39
H1c1 H2c1 H2c1 4_565 7_665 160.39
H1c1 H2c1 H3c1 4_565 2_665 15
H1c1 H2c1 H3c1 4_565 3_655 150
H1c1 H2c1 H3c1 4_565 6_655 4.61
H1c1 H2c1 H3c1 4_565 8_555 130.39
H1c1 H2c1 H1c1 5_565 8_555 135
H1c1 H2c1 H2c1 5_565 7_665 15
H1c1 H2c1 H3c1 5_565 2_665 130.39
H1c1 H2c1 H3c1 5_565 3_655 4.61
H1c1 H2c1 H3c1 5_565 6_655 150
H1c1 H2c1 H3c1 5_565 8_555 15
H1c1 H2c1 H2c1 8_555 7_665 150
H1c1 H2c1 H3c1 8_555 2_665 4.61
H1c1 H2c1 H3c1 8_555 3_655 139.61
H1c1 H2c1 H3c1 8_555 6_655 15
H1c1 H2c1 H3c1 8_555 8_555 120
H2c1 H2c1 H3c1 7_665 2_665 145.39
H2c1 H2c1 H3c1 7_665 3_655 10.39
H2c1 H2c1 H3c1 7_665 6_655 165
H2c1 H2c1 H3c1 7_665 8_555 30
H3c1 H2c1 H3c1 2_665 3_655 135
H3c1 H2c1 H3c1 2_665 6_655 19.61
H3c1 H2c1 H3c1 2_665 8_555 115.39
H3c1 H2c1 H3c1 3_655 6_655 154.61
H3c1 H2c1 H3c1 3_655 8_555 19.61
H3c1 H2c1 H3c1 6_655 8_555 135
C1 H3c1 H1c1 . 2_665 61.87
C1 H3c1 H1c1 . 3_655 75.88
C1 H3c1 H1c1 . 7_665 85.65
C1 H3c1 H2c1 . 2_665 61.87
C1 H3c1 H2c1 . 4_565 75.88
C1 H3c1 H2c1 . 6_655 80.21
C1 H3c1 H2c1 . 8_555 57.62
C1 H3c1 H3c1 . 5_565 71.55
C1 H3c1 H3c1 . 8_555 66.16
H1c1 H3c1 H1c1 2_665 3_655 135
H1c1 H3c1 H1c1 2_665 7_665 145.39
H1c1 H3c1 H2c1 2_665 2_665 120
H1c1 H3c1 H2c1 2_665 4_565 15
H1c1 H3c1 H2c1 2_665 6_655 19.61
H1c1 H3c1 H2c1 2_665 8_555 115.39
H1c1 H3c1 H3c1 2_665 5_565 130.39
H1c1 H3c1 H3c1 2_665 8_555 4.61
H1c1 H3c1 H1c1 3_655 7_665 10.39
H1c1 H3c1 H2c1 3_655 2_665 15
H1c1 H3c1 H2c1 3_655 4_565 150
H1c1 H3c1 H2c1 3_655 6_655 154.61
H1c1 H3c1 H2c1 3_655 8_555 19.61
H1c1 H3c1 H3c1 3_655 5_565 4.61
H1c1 H3c1 H3c1 3_655 8_555 139.61
H1c1 H3c1 H2c1 7_665 2_665 25.39
H1c1 H3c1 H2c1 7_665 4_565 160.39
H1c1 H3c1 H2c1 7_665 6_655 165
H1c1 H3c1 H2c1 7_665 8_555 30
H1c1 H3c1 H3c1 7_665 5_565 15
H1c1 H3c1 H3c1 7_665 8_555 150
H2c1 H3c1 H2c1 2_665 4_565 135
H2c1 H3c1 H2c1 2_665 6_655 139.61
H2c1 H3c1 H2c1 2_665 8_555 4.61
H2c1 H3c1 H3c1 2_665 5_565 10.39
H2c1 H3c1 H3c1 2_665 8_555 124.61
H2c1 H3c1 H2c1 4_565 6_655 4.61
H2c1 H3c1 H2c1 4_565 8_555 130.39
H2c1 H3c1 H3c1 4_565 5_565 145.39
H2c1 H3c1 H3c1 4_565 8_555 10.39
H2c1 H3c1 H2c1 6_655 8_555 135
H2c1 H3c1 H3c1 6_655 5_565 150
H2c1 H3c1 H3c1 6_655 8_555 15
H2c1 H3c1 H3c1 8_555 5_565 15
H2c1 H3c1 H3c1 8_555 8_555 120
H3c1 H3c1 H3c1 5_565 8_555 135
N1 H1n1 H1n1 . 6_655 83.48
N1 H1n1 H1n1 . 7_665 54.44
N1 H1n1 H2n1 . 2_665 61.87
N1 H1n1 H2n1 . 4_565 75.88
N1 H1n1 H2n1 . 5_565 68.31
N1 H1n1 H2n1 . 7_665 69.39
N1 H1n1 H3n1 . 2_665 61.87
N1 H1n1 H3n1 . 3_655 75.88
N1 H1n1 H3n1 . 5_565 55.51
N1 H1n1 H3n1 . 8_555 82.38
H1n1 H1n1 H1n1 6_655 7_665 135
H1n1 H1n1 H2n1 6_655 2_665 23.08
H1n1 H1n1 H2n1 6_655 4_565 158.08
H1n1 H1n1 H2n1 6_655 5_565 150
H1n1 H1n1 H2n1 6_655 7_665 15
H1n1 H1n1 H3n1 6_655 2_665 143.08
H1n1 H1n1 H3n1 6_655 3_655 8.08
H1n1 H1n1 H3n1 6_655 5_565 30
H1n1 H1n1 H3n1 6_655 8_555 165
H1n1 H1n1 H2n1 7_665 2_665 111.92
H1n1 H1n1 H2n1 7_665 4_565 23.08
H1n1 H1n1 H2n1 7_665 5_565 15
H1n1 H1n1 H2n1 7_665 7_665 120
H1n1 H1n1 H3n1 7_665 2_665 8.08
H1n1 H1n1 H3n1 7_665 3_655 126.92
H1n1 H1n1 H3n1 7_665 5_565 105
H1n1 H1n1 H3n1 7_665 8_555 30
H2n1 H1n1 H2n1 2_665 4_565 135
H2n1 H1n1 H2n1 2_665 5_565 126.92
H2n1 H1n1 H2n1 2_665 7_665 8.08
H2n1 H1n1 H3n1 2_665 2_665 120
H2n1 H1n1 H3n1 2_665 3_655 15
H2n1 H1n1 H3n1 2_665 5_565 6.92
H2n1 H1n1 H3n1 2_665 8_555 141.92
H2n1 H1n1 H2n1 4_565 5_565 8.08
H2n1 H1n1 H2n1 4_565 7_665 143.08
H2n1 H1n1 H3n1 4_565 2_665 15
H2n1 H1n1 H3n1 4_565 3_655 150
H2n1 H1n1 H3n1 4_565 5_565 128.08
H2n1 H1n1 H3n1 4_565 8_555 6.92
H2n1 H1n1 H2n1 5_565 7_665 135
H2n1 H1n1 H3n1 5_565 2_665 6.92
H2n1 H1n1 H3n1 5_565 3_655 141.92
H2n1 H1n1 H3n1 5_565 5_565 120
H2n1 H1n1 H3n1 5_565 8_555 15
H2n1 H1n1 H3n1 7_665 2_665 128.08
H2n1 H1n1 H3n1 7_665 3_655 6.92
H2n1 H1n1 H3n1 7_665 5_565 15
H2n1 H1n1 H3n1 7_665 8_555 150
H3n1 H1n1 H3n1 2_665 3_655 135
H3n1 H1n1 H3n1 2_665 5_565 113.08
H3n1 H1n1 H3n1 2_665 8_555 21.92
H3n1 H1n1 H3n1 3_655 5_565 21.92
H3n1 H1n1 H3n1 3_655 8_555 156.92
H3n1 H1n1 H3n1 5_565 8_555 135
N1 H2n1 H1n1 . 2_665 61.87
N1 H2n1 H1n1 . 3_655 75.88
N1 H2n1 H1n1 . 5_565 68.31
N1 H2n1 H1n1 . 7_665 69.39
N1 H2n1 H2n1 . 5_565 55.5
N1 H2n1 H2n1 . 8_555 82.38
N1 H2n1 H3n1 . 2_665 61.87
N1 H2n1 H3n1 . 4_565 75.88
N1 H2n1 H3n1 . 6_655 83.48
N1 H2n1 H3n1 . 7_665 54.44
H1n1 H2n1 H1n1 2_665 3_655 135
H1n1 H2n1 H1n1 2_665 5_565 6.92
H1n1 H2n1 H1n1 2_665 7_665 128.08
H1n1 H2n1 H2n1 2_665 5_565 113.08
H1n1 H2n1 H2n1 2_665 8_555 21.92
H1n1 H2n1 H3n1 2_665 2_665 120
H1n1 H2n1 H3n1 2_665 4_565 15
H1n1 H2n1 H3n1 2_665 6_655 143.08
H1n1 H2n1 H3n1 2_665 7_665 8.08
H1n1 H2n1 H1n1 3_655 5_565 141.92
H1n1 H2n1 H1n1 3_655 7_665 6.92
H1n1 H2n1 H2n1 3_655 5_565 21.92
H1n1 H2n1 H2n1 3_655 8_555 156.92
H1n1 H2n1 H3n1 3_655 2_665 15
H1n1 H2n1 H3n1 3_655 4_565 150
H1n1 H2n1 H3n1 3_655 6_655 8.08
H1n1 H2n1 H3n1 3_655 7_665 126.92
H1n1 H2n1 H1n1 5_565 7_665 135
H1n1 H2n1 H2n1 5_565 5_565 120
H1n1 H2n1 H2n1 5_565 8_555 15
H1n1 H2n1 H3n1 5_565 2_665 126.92
H1n1 H2n1 H3n1 5_565 4_565 8.08
H1n1 H2n1 H3n1 5_565 6_655 150
H1n1 H2n1 H3n1 5_565 7_665 15
H1n1 H2n1 H2n1 7_665 5_565 15
H1n1 H2n1 H2n1 7_665 8_555 150
H1n1 H2n1 H3n1 7_665 2_665 8.08
H1n1 H2n1 H3n1 7_665 4_565 143.08
H1n1 H2n1 H3n1 7_665 6_655 15
H1n1 H2n1 H3n1 7_665 7_665 120
H2n1 H2n1 H2n1 5_565 8_555 135
H2n1 H2n1 H3n1 5_565 2_665 6.92
H2n1 H2n1 H3n1 5_565 4_565 128.08
H2n1 H2n1 H3n1 5_565 6_655 30
H2n1 H2n1 H3n1 5_565 7_665 105
H2n1 H2n1 H3n1 8_555 2_665 141.92
H2n1 H2n1 H3n1 8_555 4_565 6.92
H2n1 H2n1 H3n1 8_555 6_655 165
H2n1 H2n1 H3n1 8_555 7_665 30
H3n1 H2n1 H3n1 2_665 4_565 135
H3n1 H2n1 H3n1 2_665 6_655 23.08
H3n1 H2n1 H3n1 2_665 7_665 111.92
H3n1 H2n1 H3n1 4_565 6_655 158.08
H3n1 H2n1 H3n1 4_565 7_665 23.08
H3n1 H2n1 H3n1 6_655 7_665 135
N1 H3n1 H1n1 . 2_665 61.87
N1 H3n1 H1n1 . 4_565 75.88
N1 H3n1 H1n1 . 5_565 55.5
N1 H3n1 H1n1 . 8_555 82.38
N1 H3n1 H2n1 . 2_665 61.87
N1 H3n1 H2n1 . 3_655 75.88
N1 H3n1 H2n1 . 6_655 83.48
N1 H3n1 H2n1 . 7_665 54.44
N1 H3n1 H3n1 . 5_565 68.31
N1 H3n1 H3n1 . 7_665 69.39
H1n1 H3n1 H1n1 2_665 4_565 135
H1n1 H3n1 H1n1 2_665 5_565 6.92
H1n1 H3n1 H1n1 2_665 8_555 141.92
H1n1 H3n1 H2n1 2_665 2_665 120
H1n1 H3n1 H2n1 2_665 3_655 15
H1n1 H3n1 H2n1 2_665 6_655 23.08
H1n1 H3n1 H2n1 2_665 7_665 111.92
H1n1 H3n1 H3n1 2_665 5_565 126.92
H1n1 H3n1 H3n1 2_665 7_665 8.08
H1n1 H3n1 H1n1 4_565 5_565 128.08
H1n1 H3n1 H1n1 4_565 8_555 6.92
H1n1 H3n1 H2n1 4_565 2_665 15
H1n1 H3n1 H2n1 4_565 3_655 150
H1n1 H3n1 H2n1 4_565 6_655 158.08
H1n1 H3n1 H2n1 4_565 7_665 23.08
H1n1 H3n1 H3n1 4_565 5_565 8.08
H1n1 H3n1 H3n1 4_565 7_665 143.08
H1n1 H3n1 H1n1 5_565 8_555 135
H1n1 H3n1 H2n1 5_565 2_665 113.08
H1n1 H3n1 H2n1 5_565 3_655 21.92
H1n1 H3n1 H2n1 5_565 6_655 30
H1n1 H3n1 H2n1 5_565 7_665 105
H1n1 H3n1 H3n1 5_565 5_565 120
H1n1 H3n1 H3n1 5_565 7_665 15
H1n1 H3n1 H2n1 8_555 2_665 21.92
H1n1 H3n1 H2n1 8_555 3_655 156.92
H1n1 H3n1 H2n1 8_555 6_655 165
H1n1 H3n1 H2n1 8_555 7_665 30
H1n1 H3n1 H3n1 8_555 5_565 15
H1n1 H3n1 H3n1 8_555 7_665 150
H2n1 H3n1 H2n1 2_665 3_655 135
H2n1 H3n1 H2n1 2_665 6_655 143.08
H2n1 H3n1 H2n1 2_665 7_665 8.08
H2n1 H3n1 H3n1 2_665 5_565 6.92
H2n1 H3n1 H3n1 2_665 7_665 128.08
H2n1 H3n1 H2n1 3_655 6_655 8.08
H2n1 H3n1 H2n1 3_655 7_665 126.92
H2n1 H3n1 H3n1 3_655 5_565 141.92
H2n1 H3n1 H3n1 3_655 7_665 6.92
H2n1 H3n1 H2n1 6_655 7_665 135
H2n1 H3n1 H3n1 6_655 5_565 150
H2n1 H3n1 H3n1 6_655 7_665 15
H2n1 H3n1 H3n1 7_665 5_565 15
H2n1 H3n1 H3n1 7_665 7_665 120
H3n1 H3n1 H3n1 5_565 7_665 135

loop_
_geom_bond_atom_site_label_1
_geom_bond_atom_site_label_2
_geom_bond_site_symmetry_2
_geom_bond_distance
Pb1 I1 1_554 3.103(12)
Pb1 I1 . 3.237(12)
Pb1 I2 1_455 3.172(3)
Pb1 I2 . 3.172(3)
Pb1 I2 3_545 3.172(3)
Pb1 I2 3_555 3.172(3)
I2 N1 1_544 4.034(9)
I2 N1 1_554 4.034(9)
C1 N1 . 1.3999(18)
C1 H1c1 . 0.96
C1 H1c1 2_665 0.96
C1 H1c1 3_655 0.96
C1 H1c1 4_565 0.96
C1 H1c1 5_565 0.96
C1 H1c1 6_655 0.96
C1 H1c1 7_665 0.96
C1 H1c1 8_555 0.96
C1 H2c1 . 0.96
C1 H2c1 2_665 0.96
C1 H2c1 3_655 0.96
C1 H2c1 4_565 0.96
C1 H2c1 5_565 0.96
C1 H2c1 6_655 0.96
C1 H2c1 7_665 0.96
C1 H2c1 8_555 0.96
C1 H3c1 . 0.96
C1 H3c1 2_665 0.96
C1 H3c1 3_655 0.96
C1 H3c1 4_565 0.96
C1 H3c1 5_565 0.96
C1 H3c1 6_655 0.96
C1 H3c1 7_665 0.96
C1 H3c1 8_555 0.96
N1 H1n1 . 0.87
N1 H1n1 2_665 0.87
N1 H1n1 3_655 0.87
N1 H1n1 4_565 0.87
N1 H1n1 5_565 0.87
N1 H1n1 6_655 0.87
N1 H1n1 7_665 0.87
N1 H1n1 8_555 0.87
N1 H2n1 . 0.87
N1 H2n1 2_665 0.87
N1 H2n1 3_655 0.87
N1 H2n1 4_565 0.87
N1 H2n1 5_565 0.87
N1 H2n1 6_655 0.87
N1 H2n1 7_665 0.87
N1 H2n1 8_555 0.87
N1 H3n1 . 0.87
N1 H3n1 2_665 0.87
N1 H3n1 3_655 0.87
N1 H3n1 4_565 0.87
N1 H3n1 5_565 0.87
N1 H3n1 6_655 0.87
N1 H3n1 7_665 0.87
N1 H3n1 8_555 0.87
H1c1 H1c1 6_655 0.3265
H1c1 H1c1 8_555 1.0282
H1c1 H2c1 2_665 0.9051
H1c1 H2c1 3_655 0.4685
H1c1 H2c1 5_565 0.6075
H1c1 H2c1 8_555 0.7762
H1c1 H3c1 2_665 0.9051
H1c1 H3c1 4_565 0.4685
H1c1 H3c1 7_665 0.1455
H2c1 H2c1 7_665 0.1455
H2c1 H3c1 2_665 0.9051
H2c1 H3c1 3_655 0.4685
H2c1 H3c1 6_655 0.3265
H2c1 H3c1 8_555 1.0282
H3c1 H3c1 5_565 0.6075
H3c1 H3c1 8_555 0.7762
H1n1 H1n1 6_655 0.1976
H1n1 H1n1 7_665 1.0118
H1n1 H2n1 2_665 0.8202
H1n1 H2n1 4_565 0.4246
H1n1 H2n1 5_565 0.6431
H1n1 H2n1 7_665 0.6124
H1n1 H3n1 2_665 0.8202
H1n1 H3n1 3_655 0.4246
H1n1 H3n1 5_565 0.9854
H1n1 H3n1 8_555 0.2306
H2n1 H2n1 5_565 0.9854
H2n1 H2n1 8_555 0.2306
H2n1 H3n1 2_665 0.8202
H2n1 H3n1 4_565 0.4246
H2n1 H3n1 6_655 0.1976
H2n1 H3n1 7_665 1.0118
H3n1 H3n1 5_565 0.6431
H3n1 H3n1 7_665 0.6124

loop_
_twin_individual_id
_twin_individual_mass_fraction_refined
_twin_individual_twin_matrix_11
_twin_individual_twin_matrix_12
_twin_individual_twin_matrix_13
_twin_individual_twin_matrix_21
_twin_individual_twin_matrix_22
_twin_individual_twin_matrix_23
_twin_individual_twin_matrix_31
_twin_individual_twin_matrix_32
_twin_individual_twin_matrix_33
1 0.34(7) 1 0 0 0 1 0 0 0 1
2 0.48(3) 0 0 -1 0 -1 0 -1 0 0
3 0.18(6) -1 0 0 0 -1 0 0 0 -1

loop_
_restr_distance_atom_site_label_1
_restr_distance_atom_site_label_2
_restr_distance_target
_restr_distance_target_weight_param
C1 N1 1.4 0.001
